data_4035714
loop_
_publ_author_name
'Ward, Jonathan S.'
'Nobuyasu, Roberto S.'
'Fox, Mark A.'
'Batsanov, Andrei S.'
'Santos, Jose'
'Dias, Fernando B.'
'Bryce, Martin R.'

_publ_section_title
;
 Bond Rotations and Heteroatom Effects in Donor-Acceptor-Donor Molecules:
 Implications for Thermally Activated Delayed Fluorescence and Room
 Temperature Phosphorescence.
;
_journal_issue 23
_journal_name_full 'The Journal of organic chemistry'
_journal_page_first 14431
_journal_page_last 14442
_journal_paper_doi 10.1021/acs.joc.8b02187
_journal_volume 83
_journal_year 2018
_chemical_formula_moiety 'C36 H22 N2 O4 S,3(C D Cl3)'
_chemical_formula_sum 'C39 H22 Cl9 D3 N2 O4 S'
_chemical_formula_weight 939.74
_chemical_name_systematic
;
 2,8-Bis(phenoxazin-10-yl)dibenzothiophene-S,S-dioxide, 
 deuterochloroform trisolvate
;
_chemical_temperature_decomposition_gt 603
_space_group_crystal_system monoclinic
_space_group_IT_number 11
_space_group_name_Hall '-P 2yb'
_space_group_name_H-M_alt 'P 1 21/m 1'
_atom_sites_solution_hydrogens constr
_atom_sites_solution_primary direct
_atom_sites_solution_secondary difmap
_audit_creation_date 2014-03-05
_audit_creation_method
;
Olex2 1.2-alpha
(compiled 2014.02.17 svn.r2891 for OlexSys, GUI svn.r4773)
;
_cell_angle_alpha 90
_cell_angle_beta 103.259(2)
_cell_angle_gamma 90
_cell_formula_units_Z 2
_cell_length_a 7.7479(6)
_cell_length_b 25.908(2)
_cell_length_c 10.2020(7)
_cell_measurement_reflns_used 9943
_cell_measurement_temperature 120
_cell_measurement_theta_max 30.100
_cell_measurement_theta_min 2.58
_cell_volume 1993.3(3)
_computing_cell_refinement 'APEX2 v.2013.4_1 (Bruker, 2013)'
_computing_data_collection 'APEX2 v.2013.4_1 (Bruker, 2013)'
_computing_data_reduction 'SAINT v8.34A (Bruker, 2013)'
_computing_molecular_graphics 'Olex2 (Dolomanov et al., 2009)'
_computing_publication_material 'Olex2 (Dolomanov et al., 2009)'
_computing_structure_refinement 'ShelXL 2014/1 (Sheldrick, 2015)'
_computing_structure_solution 'SHELXS 2013/1 (Sheldrick, 2008)'
_diffrn_ambient_temperature 120
_diffrn_detector_type 'Bruker PHOTON 100 CMOS'
_diffrn_measured_fraction_theta_full 0.999
_diffrn_measured_fraction_theta_max 0.999
_diffrn_measurement_device '3-circle area detector diffractometer'
_diffrn_measurement_device_type 'Bruker D8 Venture'
_diffrn_measurement_method \w-scan
_diffrn_radiation_monochromator 'focusing mirrors'
_diffrn_radiation_probe x-ray
_diffrn_radiation_type MoK\a
_diffrn_radiation_wavelength 0.71073
_diffrn_reflns_av_R_equivalents 0.0315
_diffrn_reflns_av_unetI/netI 0.0230
_diffrn_reflns_Laue_measured_fraction_full 0.999
_diffrn_reflns_Laue_measured_fraction_max 0.999
_diffrn_reflns_limit_h_max 10
_diffrn_reflns_limit_h_min -10
_diffrn_reflns_limit_k_max 33
_diffrn_reflns_limit_k_min -33
_diffrn_reflns_limit_l_max 13
_diffrn_reflns_limit_l_min -13
_diffrn_reflns_number 27261
_diffrn_reflns_point_group_measured_fraction_full 0.999
_diffrn_reflns_point_group_measured_fraction_max 0.999
_diffrn_reflns_theta_full 25.242
_diffrn_reflns_theta_max 27.495
_diffrn_reflns_theta_min 2.196
_diffrn_source 'ImuS microsource'
_diffrn_source_current 1.0
_diffrn_source_power 0.05
_diffrn_source_target Mo
_diffrn_source_voltage 50.0
_diffrn_standards_number 0
_exptl_absorpt_coefficient_mu 0.729
_exptl_absorpt_correction_T_max 0.7460
_exptl_absorpt_correction_T_min 0.6893
_exptl_absorpt_correction_type multi-scan
_exptl_absorpt_process_details
;
SADABS-2012/1 (Bruker, 2012) was used for absorption correction.
wR2(int) was 0.1174 before and 0.0445 after correction.
The Ratio of minimum to maximum transmission is 0.9240.
The \l/2 correction factor is 0.0015.
;
_exptl_crystal_colour yellow
_exptl_crystal_colour_primary yellow
_exptl_crystal_density_diffrn 1.566
_exptl_crystal_description prism
_exptl_crystal_F_000 948
_exptl_crystal_size_max 0.25
_exptl_crystal_size_mid 0.12
_exptl_crystal_size_min 0.06
_refine_diff_density_max 0.613
_refine_diff_density_min -0.524
_refine_diff_density_rms 0.079
_refine_ls_extinction_method none
_refine_ls_goodness_of_fit_ref 1.032
_refine_ls_hydrogen_treatment constr
_refine_ls_matrix_type full
_refine_ls_number_parameters 285
_refine_ls_number_reflns 4677
_refine_ls_number_restraints 36
_refine_ls_restrained_S_all 1.267
_refine_ls_R_factor_all 0.0596
_refine_ls_R_factor_gt 0.0466
_refine_ls_shift/su_max 0.000
_refine_ls_shift/su_mean 0.000
_refine_ls_structure_factor_coef Fsqd
_refine_ls_weighting_details 'w=1/[\s^2^(Fo^2^)+(0.0560P)^2^+2.1910P] where P=(Fo^2^+2Fc^2^)/3'
_refine_ls_weighting_scheme calc
_refine_ls_wR_factor_gt 0.1107
_refine_ls_wR_factor_ref 0.1195
_reflns_Friedel_coverage 0.000
_reflns_number_gt 3823
_reflns_number_total 4677
_reflns_threshold_expression 'I > 2\s(I)'
_cod_data_source_file jo8b02187_si_002.cif
_cod_data_source_block 1a_14srv039
_cod_depositor_comments
;
The following automatic conversions were performed:

data name '_chemical_melting_point' was changed to
'_chemical_temperature_decomposition_gt' since the value was
specified as 'more than' ('>') a certain temperature.

data item '_diffrn_radiation_probe' value 'X-ray' was changed to
'x-ray' in accordance with the
/home/data/users/saulius/crontab/automatic-downloads/current/ACS/lib/dictionaries/cif_core.dic
dictionary named 'cif_core.dic' version 2.4.2 last updated on
2011-04-26.

Automatic conversion script
Id: cif_fix_values 6909 2019-04-08 15:41:33Z antanas 
;
_cod_database_code 4035714
_shelxl_version_number 2014-1
_shelx_space_group_comment
;
The symmetry employed for this shelxl refinement is uniquely defined
by the following loop, which should always be used as a source of
symmetry information in preference to the above space-group names.
They are only intended as comments.
;
_computing.bruker_data_scaling 'SADABS V2012/1 (Bruker AXS Inc.)'

_olex2_refinement_description
;
1. Fixed Uiso
 At 1 times of:
  All C(C) groups
 At 1.2 times of:
  All C(H) groups
2. Restrained distances
 Cl4C-C20 \\sim Cl4B-C20 \\sim Cl4A-C20 \\sim Cl3C-C20 \\sim Cl3B-C20 \\sim
Cl3A-C20 \\sim Cl5A-C20 ~
 Cl5B-C20 \\sim Cl5C-C20
 with sigma of 0.01
3. Uiso/Uaniso restraints and constraints
Uiso(Cl5C) = Uiso(Cl5B)
Uiso(Cl4B) = Uiso(Cl4C)
4. Others
 Fixed Sof: Cl1(0.475) Cl2(0.95) C19A(0.475) C19B(0.025) Cl1B(0.05)
 Cl2B(0.025) Cl3A(0.7) Cl4A(0.7) Cl5A(0.7) Cl3B(0.2) Cl4B(0.2) Cl5B(0.2)
 Cl3C(0.1) Cl4C(0.1) Cl5C(0.1)
5.a Riding coordinates:
 C19A(D19A,C19B), C20(D20)
5.b Aromatic/amide H refined with riding coordinates:
 C2(H2), C3(H3), C4(H4), C5(H5), C9(H9), C10(H10), C11(H11), C12(H12),
 C14(H14), C15(H15), C18(H18)
;
_olex2_computing_structure_refinement_long 'ShelXL (Sheldrick, 2015)'

loop_
_space_group_symop_operation_xyz
'x, y, z'
'-x, y+1/2, -z'
'-x, -y, -z'
'x, -y-1/2, z'

loop_
_atom_site_label
_atom_site_type_symbol
_atom_site_fract_x
_atom_site_fract_y
_atom_site_fract_z
_atom_site_U_iso_or_equiv
_atom_site_adp_type
_atom_site_occupancy
_atom_site_site_symmetry_order
_atom_site_calc_flag
_atom_site_refinement_flags_posn
_atom_site_refinement_flags_adp
_atom_site_refinement_flags_occupancy
_atom_site_disorder_assembly
_atom_site_disorder_group
S S 1.07125(8) 0.2500 0.62643(7) 0.01472(15) Uani 1 2 d S T P . .
O1 O 0.23716(19) 0.48223(5) 0.46177(14) 0.0214(3) Uani 1 1 d . . . . .
O2 O 1.1855(3) 0.2500 0.5336(2) 0.0222(4) Uani 1 2 d S T P . .
O3 O 1.1537(3) 0.2500 0.7678(2) 0.0239(4) Uani 1 2 d S T P . .
N N 0.4820(2) 0.39999(6) 0.50325(17) 0.0173(3) Uani 1 1 d . . . . .
C1 C 0.3259(2) 0.46843(7) 0.36390(19) 0.0167(4) Uani 1 1 d . . . . .
C2 C 0.2869(3) 0.49632(8) 0.2460(2) 0.0199(4) Uani 1 1 d . . . . .
H2 H 0.2032 0.5237 0.2352 0.024 Uiso 1 1 calc R . . . .
C3 C 0.3700(3) 0.48438(8) 0.1427(2) 0.0232(4) Uani 1 1 d . . . . .
H3 H 0.3435 0.5035 0.0611 0.028 Uiso 1 1 calc R . . . .
C4 C 0.4914(3) 0.44450(8) 0.1597(2) 0.0227(4) Uani 1 1 d . . . . .
H4 H 0.5481 0.4361 0.0892 0.027 Uiso 1 1 calc R . . . .
C5 C 0.5311(3) 0.41656(8) 0.2789(2) 0.0189(4) Uani 1 1 d . . . . .
H5 H 0.6154 0.3894 0.2895 0.023 Uiso 1 1 calc R . . . .
C6 C 0.4487(2) 0.42803(7) 0.38314(19) 0.0156(4) Uani 1 1 d . . . . .
C7 C 0.2715(2) 0.45413(7) 0.58038(18) 0.0149(4) Uani 1 1 d . . . . .
C8 C 0.3922(2) 0.41334(7) 0.60328(19) 0.0143(4) Uani 1 1 d . . . . .
C9 C 0.4191(3) 0.38755(7) 0.72617(19) 0.0182(4) Uani 1 1 d . . . . .
H9 H 0.5015 0.3599 0.7448 0.022 Uiso 1 1 calc R . . . .
C10 C 0.3265(3) 0.40199(8) 0.8214(2) 0.0216(4) Uani 1 1 d . . . . .
H10 H 0.3451 0.3839 0.9045 0.026 Uiso 1 1 calc R . . . .
C11 C 0.2070(3) 0.44254(8) 0.7967(2) 0.0213(4) Uani 1 1 d . . . . .
H11 H 0.1439 0.4523 0.8624 0.026 Uiso 1 1 calc R . . . .
C12 C 0.1803(3) 0.46881(7) 0.6755(2) 0.0184(4) Uani 1 1 d . . . . .
H12 H 0.0993 0.4969 0.6579 0.022 Uiso 1 1 calc R . . . .
C13 C 0.6274(2) 0.36461(7) 0.53228(19) 0.0154(4) Uani 1 1 d . . . . .
C14 C 0.7990(3) 0.38447(7) 0.5615(2) 0.0179(4) Uani 1 1 d . . . . .
H14 H 0.8169 0.4207 0.5614 0.021 Uiso 1 1 calc R . . . .
C15 C 0.9441(2) 0.35147(7) 0.5909(2) 0.0171(4) Uani 1 1 d . . . . .
H15 H 1.0619 0.3644 0.6116 0.021 Uiso 1 1 calc R . . . .
C16 C 0.9101(2) 0.29920(7) 0.58879(18) 0.0139(4) Uani 1 1 d . . . . .
C17 C 0.7388(2) 0.27847(7) 0.55774(18) 0.0140(4) Uani 1 1 d . . . . .
C18 C 0.5949(2) 0.31179(7) 0.52853(19) 0.0159(4) Uani 1 1 d . . . . .
H18 H 0.4771 0.2988 0.5065 0.019 Uiso 1 1 calc R . . . .
Cl1_a Cl 0.61518(15) 0.2500 -0.13579(12) 0.0528(3) Uani 0.95 2 d S T P A 1
Cl2_a Cl 0.55975(13) 0.30554(3) 0.09451(9) 0.0607(3) Uani 0.95 1 d . . . A 1
C19A_a C 0.5050(5) 0.2500 -0.0025(4) 0.0323(8) Uani 0.95 2 d S T P A 1
D19A_a D 0.3742 0.2500 -0.0412 0.039 Uiso 1 2 d RS T P A 1
C19B_b C 0.4917(5) 0.2500 0.0513(4) 0.032 Uiso 0.05 2 d RS T P A 2
Cl1B_b Cl 0.607(2) 0.3014(7) 0.0039(18) 0.056(4) Uiso 0.05 1 d . . . A 2
Cl2B_b Cl 0.452(4) 0.2500 0.214(3) 0.071(7) Uiso 0.05 2 d S T P A 2
C20 C 0.0805(3) 0.36706(9) 0.1338(2) 0.0341(5) Uani 1 1 d . . . . .
D20 D 0.2048 0.3802 0.1476 0.041 Uiso 1 1 d R . . B .
Cl3A_a Cl 0.10531(18) 0.32708(6) 0.28156(10) 0.0535(3) Uani 0.7 1 d . . . B 1
Cl4A_a Cl -0.08288(15) 0.41100(5) 0.1261(2) 0.0658(4) Uani 0.7 1 d . . . B 1
Cl5A_a Cl 0.0492(6) 0.32581(10) -0.0056(3) 0.0445(7) Uani 0.7 1 d . . . B 1
Cl3B_b Cl 0.0438(6) 0.3482(2) 0.2856(4) 0.0418(10) Uiso 0.2 1 d . . . B 2
Cl4B_b Cl -0.0813(6) 0.41786(18) 0.0629(5) 0.0419(10) Uiso 0.2 1 d . . . B 2
Cl5B_b Cl 0.053(2) 0.3195(5) 0.0078(13) 0.0463(17) Uiso 0.2 1 d . . . B 2
Cl3C_c Cl 0.0078(9) 0.3681(3) 0.2884(6) 0.0362(15) Uiso 0.1 1 d . . . B 3
Cl4C_c Cl -0.1045(9) 0.4020(3) 0.0236(7) 0.0419(10) Uiso 0.1 1 d . . . B 3
Cl5C_c Cl 0.0820(11) 0.3061(2) 0.0695(9) 0.0463(17) Uiso 0.1 1 d . . . B 3

loop_
_atom_site_aniso_label
_atom_site_aniso_U_11
_atom_site_aniso_U_22
_atom_site_aniso_U_33
_atom_site_aniso_U_23
_atom_site_aniso_U_13
_atom_site_aniso_U_12
S 0.0107(3) 0.0118(3) 0.0212(3) 0.000 0.0027(2) 0.000
O1 0.0266(7) 0.0184(7) 0.0209(7) 0.0047(6) 0.0087(6) 0.0105(6)
O2 0.0158(9) 0.0204(10) 0.0331(11) 0.000 0.0112(8) 0.000
O3 0.0204(10) 0.0223(10) 0.0259(11) 0.000 -0.0013(8) 0.000
N 0.0194(8) 0.0135(7) 0.0206(8) 0.0037(6) 0.0084(6) 0.0061(6)
C1 0.0165(9) 0.0130(8) 0.0203(9) -0.0016(7) 0.0039(7) -0.0025(7)
C2 0.0207(9) 0.0150(9) 0.0221(10) 0.0025(7) 0.0011(8) -0.0012(8)
C3 0.0257(10) 0.0250(10) 0.0177(10) 0.0042(8) 0.0028(8) -0.0051(8)
C4 0.0233(10) 0.0279(11) 0.0183(9) -0.0006(8) 0.0075(8) -0.0048(8)
C5 0.0173(9) 0.0187(9) 0.0213(10) -0.0013(7) 0.0056(7) -0.0008(7)
C6 0.0167(9) 0.0128(8) 0.0173(9) -0.0002(7) 0.0042(7) -0.0032(7)
C7 0.0154(9) 0.0126(8) 0.0161(9) -0.0002(7) 0.0023(7) -0.0013(7)
C8 0.0139(8) 0.0118(8) 0.0178(9) -0.0020(7) 0.0047(7) -0.0019(7)
C9 0.0178(9) 0.0162(9) 0.0206(9) 0.0020(7) 0.0042(7) 0.0013(7)
C10 0.0239(10) 0.0242(10) 0.0166(9) 0.0017(8) 0.0040(8) -0.0022(8)
C11 0.0201(10) 0.0264(10) 0.0191(9) -0.0049(8) 0.0081(8) -0.0011(8)
C12 0.0159(9) 0.0153(9) 0.0240(10) -0.0040(7) 0.0045(7) -0.0001(7)
C13 0.0169(9) 0.0130(8) 0.0171(9) 0.0012(7) 0.0053(7) 0.0034(7)
C14 0.0213(9) 0.0108(8) 0.0226(10) -0.0011(7) 0.0072(8) -0.0015(7)
C15 0.0140(9) 0.0147(9) 0.0228(10) -0.0015(7) 0.0047(7) -0.0032(7)
C16 0.0118(8) 0.0132(8) 0.0173(9) 0.0003(7) 0.0045(7) 0.0023(7)
C17 0.0155(9) 0.0113(9) 0.0160(9) -0.0001(7) 0.0055(7) -0.0005(7)
C18 0.0136(9) 0.0144(9) 0.0204(9) 0.0006(7) 0.0053(7) -0.0003(7)
Cl1_a 0.0429(6) 0.0644(7) 0.0516(6) 0.000 0.0122(5) 0.000
Cl2_a 0.0756(6) 0.0305(4) 0.0615(5) -0.0169(3) -0.0141(4) 0.0045(4)
C19A_a 0.0305(18) 0.0218(16) 0.0385(19) 0.000 -0.0049(15) 0.000
C20 0.0285(12) 0.0383(13) 0.0378(13) -0.0066(11) 0.0120(10) -0.0096(10)
Cl3A_a 0.0560(7) 0.0703(8) 0.0356(5) 0.0067(5) 0.0131(5) -0.0182(7)
Cl4A_a 0.0286(5) 0.0413(6) 0.1270(14) -0.0214(9) 0.0172(7) 0.0012(4)
Cl5A_a 0.0509(10) 0.0471(12) 0.0398(10) -0.0149(10) 0.0194(9) -0.0198(10)

loop_
_atom_type_symbol
_atom_type_description
_atom_type_scat_dispersion_real
_atom_type_scat_dispersion_imag
_atom_type_scat_source
C C 0.0033 0.0016 'International Tables Vol C Tables 4.2.6.8 and 6.1.1.4'
H H 0.0000 0.0000 'International Tables Vol C Tables 4.2.6.8 and 6.1.1.4'
Cl Cl 0.1484 0.1585 'International Tables Vol C Tables 4.2.6.8 and 6.1.1.4'
N N 0.0061 0.0033 'International Tables Vol C Tables 4.2.6.8 and 6.1.1.4'
O O 0.0106 0.0060 'International Tables Vol C Tables 4.2.6.8 and 6.1.1.4'
S S 0.1246 0.1234 'International Tables Vol C Tables 4.2.6.8 and 6.1.1.4'
D D 0.0000 0.0000 'International Tables Vol C Tables 4.2.6.8 and 6.1.1.4'

loop_
_geom_angle_atom_site_label_1
_geom_angle_atom_site_label_2
_geom_angle_atom_site_label_3
_geom_angle
_geom_angle_site_symmetry_1
_geom_angle_site_symmetry_3
O2 S C16 111.65(8) . 4_565
O2 S C16 111.65(8) . .
O3 S O2 117.50(13) . .
O3 S C16 110.37(9) . 4_565
O3 S C16 110.37(9) . .
C16 S C16 92.54(12) . 4_565
C1 O1 C7 117.84(15) . .
C6 N C8 119.13(15) . .
C6 N C13 119.58(16) . .
C8 N C13 120.38(16) . .
O1 C1 C6 121.83(17) . .
C2 C1 O1 116.69(17) . .
C2 C1 C6 121.48(18) . .
C1 C2 C3 119.90(19) . .
C4 C3 C2 119.48(19) . .
C3 C4 C5 120.54(19) . .
C4 C5 C6 120.61(19) . .
N C6 C1 119.72(17) . .
C5 C6 N 122.28(17) . .
C5 C6 C1 117.98(17) . .
O1 C7 C8 122.14(17) . .
C12 C7 O1 116.30(16) . .
C12 C7 C8 121.56(17) . .
C7 C8 N 119.33(17) . .
C9 C8 N 122.61(17) . .
C9 C8 C7 118.06(17) . .
C10 C9 C8 120.45(18) . .
C11 C10 C9 120.63(19) . .
C10 C11 C12 119.49(18) . .
C7 C12 C11 119.80(18) . .
C14 C13 N 118.40(17) . .
C18 C13 N 119.74(17) . .
C18 C13 C14 121.85(17) . .
C15 C14 C13 120.28(17) . .
C16 C15 C14 117.33(17) . .
C15 C16 S 125.68(14) . .
C15 C16 C17 123.25(17) . .
C17 C16 S 111.06(13) . .
C16 C17 C17 112.57(10) . 4_565
C18 C17 C16 118.93(16) . .
C18 C17 C17 128.48(11) . 4_565
C17 C18 C13 118.35(17) . .
Cl2_a C19A_a Cl1_a 109.87(15) 4_565 .
Cl2_a C19A_a Cl1_a 109.87(15) . .
Cl2_a C19A_a Cl2_a 111.3(2) . 4_565
Cl1B_b C19B_b Cl1B_b 100.3(12) . 4_565
Cl1B_b C19B_b Cl2B_b 118.5(8) 4_565 .
Cl1B_b C19B_b Cl2B_b 118.5(8) . .
Cl4A_a C20 Cl3A_a 111.18(15) . .
Cl4A_a C20 Cl5A_a 114.2(2) . .
Cl5A_a C20 Cl3A_a 107.27(17) . .
Cl3B_b C20 Cl4B_b 108.6(3) . .
Cl3B_b C20 Cl5B_b 116.4(6) . .
Cl5B_b C20 Cl4B_b 104.8(6) . .
Cl3C_c C20 Cl4C_c 99.9(4) . .
Cl5C_c C20 Cl3C_c 112.5(4) . .
Cl5C_c C20 Cl4C_c 107.0(4) . .

loop_
_geom_bond_atom_site_label_1
_geom_bond_atom_site_label_2
_geom_bond_distance
_geom_bond_site_symmetry_2
S O2 1.437(2) .
S O3 1.437(2) .
S C16 1.7640(18) 4_565
S C16 1.7639(18) .
O1 C1 1.383(2) .
O1 C7 1.385(2) .
N C6 1.397(2) .
N C8 1.404(2) .
N C13 1.430(2) .
C1 C2 1.376(3) .
C1 C6 1.397(3) .
C2 C3 1.390(3) .
C3 C4 1.381(3) .
C4 C5 1.387(3) .
C5 C6 1.393(3) .
C7 C8 1.395(3) .
C7 C12 1.379(3) .
C8 C9 1.393(3) .
C9 C10 1.385(3) .
C10 C11 1.385(3) .
C11 C12 1.385(3) .
C13 C14 1.393(3) .
C13 C18 1.390(3) .
C14 C15 1.389(3) .
C15 C16 1.379(3) .
C16 C17 1.399(3) .
C17 C17 1.475(3) 4_565
C17 C18 1.387(3) .
Cl1_a C19A_a 1.764(4) .
Cl2_a C19A_a 1.743(2) .
C19A_a Cl2_a 1.743(2) 4_565
C19B_b Cl1B_b 1.735(17) 4_565
C19B_b Cl1B_b 1.735(17) .
C19B_b Cl2B_b 1.76(3) .
C20 Cl3A_a 1.802(2) .
C20 Cl4A_a 1.691(3) .
C20 Cl5A_a 1.751(3) .
C20 Cl3B_b 1.708(4) .
C20 Cl4B_b 1.847(4) .
C20 Cl5B_b 1.759(7) .
C20 Cl3C_c 1.792(5) .
C20 Cl4C_c 1.844(5) .
C20 Cl5C_c 1.710(6) .
